data_1524618
loop_
_publ_author_name
'Johnson, P.E.'
'James, W.J.'
'Lemaire, R.'

_publ_section_title
;
 Substitional and ordering effects in the Y Co5 structure
;
_journal_name_full 'Journal of the Less-Common Metals'
_journal_page_first 379
_journal_page_last 386
_journal_volume 37
_journal_year 1974
_chemical_formula_sum 'Co4.4 Fe0.8 La0.26 Y0.61'
_chemical_name_systematic '(Co0.88 Fe0.16)5 (La0.26 Y0.61)'
_space_group_IT_number 191
_symmetry_space_group_name_Hall '-P 6 2'
_symmetry_space_group_name_H-M 'P 6/m m m'
_cell_angle_alpha 90
_cell_angle_beta 90
_cell_angle_gamma 120
_cell_formula_units_Z 1
_cell_length_a 4.978
_cell_length_b 4.978
_cell_length_c 3.982
_cell_volume 85.456
_citation_journal_id_ASTM JCOMAH
_cod_data_source_file Johnson_JCOMAH_1974_973.cif
_cod_data_source_block Co4.4Fe0.8La0.26Y0.61
_cod_original_cell_volume 85.45583
_cod_database_code 1524618

loop_
_symmetry_equiv_pos_as_xyz
x,y,z
x-y,x,z
-y,x-y,z
-x,-y,z
-x+y,-x,z
y,-x+y,z
-y,-x,-z
x-y,-y,-z
x,x-y,-z
y,x,-z
-x+y,y,-z
-x,-x+y,-z
-x,-y,-z
-x+y,-x,-z
y,-x+y,-z
x,y,-z
x-y,x,-z
-y,x-y,-z
y,x,z
-x+y,y,z
-x,-x+y,z
-y,-x,z
x-y,-y,z
x,x-y,z

loop_
_atom_site_label
_atom_site_type_symbol
_atom_site_fract_x
_atom_site_fract_y
_atom_site_fract_z
_atom_site_occupancy
_atom_site_U_iso_or_equiv
Fe1 Fe 0.3333 0.6667 0 0.17 0.0
Co2 Co 0.5 0 0.5 0.82 0.0
Y1 Y 0 0 0 0.61 0.0
Co1 Co 0.3333 0.6667 0 0.83 0.0
Co3 Co 0 0 0.32 0.13 0.0
La1 La 0 0 0 0.26 0.0
Fe2 Fe 0.5 0 0.5 0.15 0.0
